data_4318310
loop_
_publ_author_name
'Trevor W. Hayton'
'P. James Daff'
'Peter Legzdins'
'Steven J. Rettig'
'Brian O. Patrick'

_publ_contact_author_address
;
University of British Columbia
Department of Chemistry
2036 Main Mall
Vancouver, BC V6T 1Z1
Canada
;
_publ_contact_author_email ' legzdins@chem.ubc.ca '
_publ_contact_author_fax ' 604-822-2847 '
_publ_contact_author_name ' Prof. Peter Legzdins'
_publ_contact_author_phone ' 604-822-2987 '
_publ_section_title
;
 Synthesis, Characterization, and Solution Redox Properties of
 (trimpsi)M(CO)2(NO) Complexes [M = V, Nb, Ta; trimpsi = tBuSi(CH2PMe2)3]
;
_journal_name_full 'Inorganic Chemistry'
_journal_page_first 4114
_journal_page_last 4126
_journal_paper_doi 10.1021/ic020041r
_journal_volume 41
_journal_year 2002
_chemical_formula_sum 'C55 H118 Cl3 O7 P9 Si3 V3'
_chemical_formula_weight 1513.66
_chemical_name_systematic
;
?
;
_space_group_IT_number 2
_symmetry_cell_setting triclinic
_symmetry_space_group_name_Hall '-P 1'
_symmetry_space_group_name_H-M 'P -1'
_atom_sites_solution_hydrogens geom
_atom_sites_solution_primary direct
_atom_sites_solution_secondary difmap
_audit_creation_method SHELXL-97
_cell_angle_alpha 83.072(6)
_cell_angle_beta 82.975(6)
_cell_angle_gamma 74.774(5)
_cell_formula_units_Z 2
_cell_length_a 10.6262(2)
_cell_length_b 18.9290(4)
_cell_length_c 20.7077(6)
_cell_measurement_reflns_used 15773
_cell_measurement_temperature 173(2)
_cell_measurement_theta_max 27.87
_cell_measurement_theta_min 2.24
_cell_volume 3971.76(19)
_computing_structure_refinement 'SHELXL-97 (Sheldrick, 1997)'
_diffrn_ambient_temperature 173(2)
_diffrn_measured_fraction_theta_full 0.856
_diffrn_measured_fraction_theta_max 0.856
_diffrn_measurement_device_type 'Rigaku/ADSC CCD'
_diffrn_measurement_method 'area detector'
_diffrn_radiation_monochromator graphite
_diffrn_radiation_source 'fine-focus sealed tube'
_diffrn_radiation_type MoK\a
_diffrn_radiation_wavelength 0.71069
_diffrn_reflns_av_R_equivalents 0.0000
_diffrn_reflns_av_sigmaI/netI 0.0840
_diffrn_reflns_limit_h_max 13
_diffrn_reflns_limit_h_min -13
_diffrn_reflns_limit_k_max 23
_diffrn_reflns_limit_k_min -22
_diffrn_reflns_limit_l_max 25
_diffrn_reflns_limit_l_min 0
_diffrn_reflns_number 16180
_diffrn_reflns_theta_full 27.87
_diffrn_reflns_theta_max 27.87
_diffrn_reflns_theta_min 2.24
_exptl_absorpt_coefficient_mu 0.714
_exptl_absorpt_correction_T_max 0.951
_exptl_absorpt_correction_T_min 0.777
_exptl_absorpt_correction_type multi-scan
_exptl_crystal_colour green
_exptl_crystal_density_diffrn 1.266
_exptl_crystal_density_method 'not measured'
_exptl_crystal_description platelet
_exptl_crystal_F_000 1602
_exptl_crystal_size_max 0.30
_exptl_crystal_size_mid 0.15
_exptl_crystal_size_min 0.07
_refine_diff_density_max 0.682
_refine_diff_density_min -0.552
_refine_diff_density_rms 0.083
_refine_ls_extinction_method none
_refine_ls_goodness_of_fit_ref 0.965
_refine_ls_hydrogen_treatment mixed
_refine_ls_matrix_type full
_refine_ls_number_parameters 699
_refine_ls_number_reflns 16180
_refine_ls_number_restraints 20
_refine_ls_restrained_S_all 0.966
_refine_ls_R_factor_all 0.0756
_refine_ls_R_factor_gt 0.0476
_refine_ls_shift/su_max 0.028
_refine_ls_shift/su_mean 0.001
_refine_ls_structure_factor_coef Fsqd
_refine_ls_weighting_details 'calc w=1/[\s^2^(Fo^2^)+(0.0629P)^2^+0.0000P] where P=(Fo^2^+2Fc^2^)/3'
_refine_ls_weighting_scheme calc
_refine_ls_wR_factor_gt 0.1187
_refine_ls_wR_factor_ref 0.1284
_reflns_number_gt 11150
_reflns_number_total 16180
_reflns_threshold_expression >2sigma(I)
_cod_data_source_file ic020041r_5.cif
_cod_data_source_block shelxl/6
_cod_original_cell_volume 3971.77(16)
_cod_database_code 4318310

loop_
_symmetry_equiv_pos_as_xyz
'x, y, z'
'-x, -y, -z'

loop_
_atom_site_label
_atom_site_type_symbol
_atom_site_fract_x
_atom_site_fract_y
_atom_site_fract_z
_atom_site_U_iso_or_equiv
_atom_site_adp_type
_atom_site_occupancy
_atom_site_symmetry_multiplicity
_atom_site_calc_flag
_atom_site_refinement_flags
_atom_site_disorder_assembly
_atom_site_disorder_group
V1 V 0.37170(4) 0.21561(3) 0.61085(2) 0.01528(11) Uani 1 1 d . A 1
V2 V 0.41933(4) 0.08735(3) 0.71053(2) 0.01718(11) Uani 1 1 d . A 1
V3 V -0.01696(5) 0.69437(3) 0.71547(3) 0.02175(13) Uani 1 1 d . B 1
Cl1 Cl 0.22210(7) 0.19054(4) 0.70656(4) 0.02414(17) Uani 1 1 d . A 1
Cl2 Cl 0.54854(7) 0.17934(4) 0.68453(4) 0.02506(17) Uani 1 1 d . A 1
Cl3 Cl 0.41793(8) 0.08513(4) 0.59243(4) 0.02573(17) Uani 1 1 d . A 1
P1 P 0.31240(7) 0.34695(4) 0.63238(4) 0.02016(17) Uani 1 1 d . A 1
P2 P 0.19874(7) 0.24759(4) 0.53272(4) 0.01958(17) Uani 1 1 d . A 1
P3 P 0.53007(7) 0.24363(5) 0.51737(4) 0.02070(17) Uani 1 1 d . A 1
P4 P 0.29108(8) -0.00724(5) 0.73002(4) 0.02502(19) Uani 1 1 d . A 1
P5 P 0.40848(8) 0.09136(5) 0.83146(4) 0.02493(19) Uani 1 1 d . A 1
P6 P 0.62260(8) -0.01526(5) 0.71740(4) 0.02515(19) Uani 1 1 d . A 1
P7 P 0.19997(8) 0.66481(5) 0.74948(4) 0.02185(17) Uani 1 1 d . B 1
P8 P -0.07332(7) 0.60644(5) 0.80120(4) 0.02257(18) Uani 1 1 d . B 1
P9 P 0.37304(11) 0.46422(7) 0.94489(7) 0.0573(3) Uani 1 1 d . B 1
Si1 Si 0.30950(7) 0.38366(5) 0.48059(4) 0.01795(17) Uani 1 1 d . A 1
Si2 Si 0.47229(8) -0.08084(5) 0.84050(5) 0.0253(2) Uani 1 1 d . A 1
Si3 Si 0.13741(9) 0.60648(6) 0.90057(5) 0.0292(2) Uani 1 1 d . B 1
O1 O -0.0627(3) 0.82126(18) 0.80335(19) 0.0691(11) Uani 1 1 d . B 1
O2 O 0.0609(3) 0.8019(2) 0.60381(18) 0.0845(13) Uani 1 1 d . B 1
O3 O -0.3069(2) 0.73999(15) 0.68555(13) 0.0410(7) Uani 1 1 d . B 1
O4 O 0.0866(3) 0.57948(17) 0.61429(14) 0.0518(8) Uani 1 1 d . B 1
C1 C 0.2807(3) 0.46805(17) 0.41941(16) 0.0223(7) Uani 1 1 d . A 1
C2 C 0.3890(3) 0.50787(19) 0.41948(19) 0.0333(8) Uani 1 1 d . A 1
H2A H 0.3762 0.5501 0.3864 0.050 Uiso 1 1 calc R A 1
H2B H 0.4746 0.4740 0.4094 0.050 Uiso 1 1 calc R A 1
H2C H 0.3856 0.5250 0.4626 0.050 Uiso 1 1 calc R A 1
C3 C 0.1487(3) 0.5212(2) 0.43787(19) 0.0350(8) Uani 1 1 d . A 1
H3A H 0.1468 0.5345 0.4823 0.052 Uiso 1 1 calc R A 1
H3B H 0.0779 0.4975 0.4358 0.052 Uiso 1 1 calc R A 1
H3C H 0.1370 0.5656 0.4072 0.052 Uiso 1 1 calc R A 1
C4 C 0.2822(3) 0.4455(2) 0.35032(17) 0.0335(8) Uani 1 1 d . A 1
H4A H 0.2638 0.4896 0.3194 0.050 Uiso 1 1 calc R A 1
H4B H 0.2153 0.4185 0.3501 0.050 Uiso 1 1 calc R A 1
H4C H 0.3686 0.4140 0.3374 0.050 Uiso 1 1 calc R A 1
C5 C 0.3318(3) 0.41291(17) 0.56171(16) 0.0223(7) Uani 1 1 d . A 1
H5A H 0.4205 0.4213 0.5593 0.027 Uiso 1 1 calc R A 1
H5B H 0.2676 0.4604 0.5688 0.027 Uiso 1 1 calc R A 1
C6 C 0.1679(3) 0.34005(17) 0.48956(16) 0.0224(7) Uani 1 1 d . A 1
H6A H 0.0921 0.3723 0.5132 0.027 Uiso 1 1 calc R A 1
H6B H 0.1434 0.3374 0.4455 0.027 Uiso 1 1 calc R A 1
C7 C 0.4628(3) 0.31411(18) 0.45250(15) 0.0234(7) Uani 1 1 d . A 1
H7A H 0.4433 0.2893 0.4168 0.028 Uiso 1 1 calc R A 1
H7B H 0.5304 0.3403 0.4343 0.028 Uiso 1 1 calc R A 1
C8 C 0.3984(4) 0.3712(2) 0.69408(19) 0.0396(9) Uani 1 1 d . A 1
H8A H 0.4927 0.3589 0.6808 0.059 Uiso 1 1 calc R A 1
H8B H 0.3813 0.3438 0.7361 0.059 Uiso 1 1 calc R A 1
H8C H 0.3674 0.4241 0.6986 0.059 Uiso 1 1 calc R A 1
C9 C 0.1425(3) 0.3820(2) 0.66349(19) 0.0375(9) Uani 1 1 d . A 1
H9A H 0.1247 0.4351 0.6665 0.056 Uiso 1 1 calc R A 1
H9B H 0.1264 0.3573 0.7069 0.056 Uiso 1 1 calc R A 1
H9C H 0.0849 0.3726 0.6338 0.056 Uiso 1 1 calc R A 1
C10 C 0.0352(3) 0.2389(2) 0.56425(19) 0.0358(9) Uani 1 1 d . A 1
H10A H -0.0211 0.2496 0.5283 0.054 Uiso 1 1 calc R A 1
H10B H -0.0017 0.2738 0.5971 0.054 Uiso 1 1 calc R A 1
H10C H 0.0404 0.1887 0.5842 0.054 Uiso 1 1 calc R A 1
C11 C 0.2360(3) 0.1880(2) 0.46691(17) 0.0320(8) Uani 1 1 d . A 1
H11A H 0.1640 0.2015 0.4388 0.048 Uiso 1 1 calc R A 1
H11B H 0.2472 0.1368 0.4853 0.048 Uiso 1 1 calc R A 1
H11C H 0.3171 0.1936 0.4411 0.048 Uiso 1 1 calc R A 1
C12 C 0.6637(3) 0.2772(2) 0.54018(19) 0.0369(9) Uani 1 1 d . A 1
H12A H 0.7135 0.2406 0.5713 0.055 Uiso 1 1 calc R A 1
H12B H 0.6273 0.3234 0.5603 0.055 Uiso 1 1 calc R A 1
H12C H 0.7217 0.2856 0.5011 0.055 Uiso 1 1 calc R A 1
C13 C 0.6202(3) 0.1652(2) 0.47343(19) 0.0390(9) Uani 1 1 d . A 1
H13A H 0.5603 0.1499 0.4488 0.059 Uiso 1 1 calc R A 1
H13B H 0.6588 0.1245 0.5047 0.059 Uiso 1 1 calc R A 1
H13C H 0.6899 0.1791 0.4431 0.059 Uiso 1 1 calc R A 1
C14 C 0.4957(3) -0.1641(2) 0.90322(18) 0.0360(8) Uani 1 1 d . A 1
C15 C 0.4893(5) -0.2318(2) 0.8694(2) 0.0607(13) Uani 1 1 d . A 1
H15A H 0.5503 -0.2362 0.8297 0.091 Uiso 1 1 calc R A 1
H15B H 0.4000 -0.2255 0.8579 0.091 Uiso 1 1 calc R A 1
H15C H 0.5135 -0.2764 0.8993 0.091 Uiso 1 1 calc R A 1
C16 C 0.3868(4) -0.1533(2) 0.9590(2) 0.0496(11) Uani 1 1 d . A 1
H16A H 0.4001 -0.1974 0.9901 0.074 Uiso 1 1 calc R A 1
H16B H 0.3019 -0.1447 0.9415 0.074 Uiso 1 1 calc R A 1
H16C H 0.3883 -0.1108 0.9814 0.074 Uiso 1 1 calc R A 1
C17 C 0.6259(4) -0.1774(3) 0.9318(3) 0.0753(18) Uani 1 1 d . A 1
H17A H 0.6253 -0.1357 0.9557 0.113 Uiso 1 1 calc R A 1
H17B H 0.6970 -0.1828 0.8964 0.113 Uiso 1 1 calc R A 1
H17C H 0.6393 -0.2224 0.9617 0.113 Uiso 1 1 calc R A 1
C18 C 0.3087(3) -0.0657(2) 0.80775(17) 0.0311(8) Uani 1 1 d . A 1
H18A H 0.2949 -0.1141 0.8015 0.037 Uiso 1 1 calc R A 1
H18B H 0.2391 -0.0430 0.8408 0.037 Uiso 1 1 calc R A 1
C19 C 0.4760(3) 0.0039(2) 0.87927(17) 0.0312(8) Uani 1 1 d . A 1
H19A H 0.4258 0.0037 0.9228 0.037 Uiso 1 1 calc R A 1
H19B H 0.5678 0.0013 0.8859 0.037 Uiso 1 1 calc R A 1
C20 C 0.6072(3) -0.09681(19) 0.77247(18) 0.0310(8) Uani 1 1 d . A 1
H20A H 0.6912 -0.1180 0.7919 0.037 Uiso 1 1 calc R A 1
H20B H 0.5932 -0.1339 0.7461 0.037 Uiso 1 1 calc R A 1
C21 C 0.3341(4) -0.0748(2) 0.66938(19) 0.0435(10) Uani 1 1 d . A 1
H21A H 0.2729 -0.1064 0.6767 0.065 Uiso 1 1 calc R A 1
H21B H 0.4235 -0.1050 0.6736 0.065 Uiso 1 1 calc R A 1
H21C H 0.3288 -0.0492 0.6254 0.065 Uiso 1 1 calc R A 1
C22 C 0.1151(3) 0.0246(2) 0.7267(2) 0.0481(11) Uani 1 1 d . A 1
H22A H 0.0964 0.0496 0.6833 0.072 Uiso 1 1 calc R A 1
H22B H 0.0778 0.0588 0.7600 0.072 Uiso 1 1 calc R A 1
H22C H 0.0761 -0.0176 0.7348 0.072 Uiso 1 1 calc R A 1
C23 C 0.2433(4) 0.1203(2) 0.87195(19) 0.0436(10) Uani 1 1 d . A 1
H23A H 0.2480 0.1210 0.9188 0.065 Uiso 1 1 calc R A 1
H23B H 0.1926 0.0857 0.8653 0.065 Uiso 1 1 calc R A 1
H23C H 0.2005 0.1697 0.8534 0.065 Uiso 1 1 calc R A 1
C24 C 0.4873(4) 0.1557(2) 0.8582(2) 0.0474(10) Uani 1 1 d . A 1
H24A H 0.4484 0.2055 0.8391 0.071 Uiso 1 1 calc R A 1
H24B H 0.5812 0.1420 0.8439 0.071 Uiso 1 1 calc R A 1
H24C H 0.4748 0.1544 0.9060 0.071 Uiso 1 1 calc R A 1
C25 C 0.7002(4) -0.0530(2) 0.6420(2) 0.0485(11) Uani 1 1 d . A 1
H25A H 0.7291 -0.0148 0.6123 0.073 Uiso 1 1 calc R A 1
H25B H 0.6375 -0.0709 0.6215 0.073 Uiso 1 1 calc R A 1
H25C H 0.7761 -0.0939 0.6513 0.073 Uiso 1 1 calc R A 1
C26 C 0.7589(3) 0.0103(2) 0.7467(2) 0.0452(10) Uani 1 1 d . A 1
H26A H 0.8323 -0.0333 0.7515 0.068 Uiso 1 1 calc R A 1
H26B H 0.7305 0.0303 0.7891 0.068 Uiso 1 1 calc R A 1
H26C H 0.7867 0.0475 0.7152 0.068 Uiso 1 1 calc R A 1
C27 C 0.1311(4) 0.6455(2) 0.98210(18) 0.0430(10) Uani 1 1 d . B 1
C28 C 0.0873(5) 0.5950(3) 1.0382(2) 0.0702(16) Uani 1 1 d . B 1
H28A H 0.0827 0.6164 1.0795 0.105 Uiso 1 1 calc R B 1
H28B H 0.1504 0.5468 1.0394 0.105 Uiso 1 1 calc R B 1
H28C H 0.0007 0.5894 1.0318 0.105 Uiso 1 1 calc R B 1
C29 C 0.2671(5) 0.6538(3) 0.9933(2) 0.0575(13) Uani 1 1 d . B 1
H29A H 0.2643 0.6686 1.0373 0.086 Uiso 1 1 calc R B 1
H29B H 0.2913 0.6913 0.9609 0.086 Uiso 1 1 calc R B 1
H29C H 0.3320 0.6067 0.9889 0.086 Uiso 1 1 calc R B 1
C30 C 0.0362(5) 0.7210(3) 0.9831(2) 0.0681(14) Uani 1 1 d . B 1
H30A H -0.0538 0.7159 0.9861 0.102 Uiso 1 1 calc R B 1
H30B H 0.0536 0.7513 0.9429 0.102 Uiso 1 1 calc R B 1
H30C H 0.0476 0.7444 1.0209 0.102 Uiso 1 1 calc R B 1
C31 C 0.2199(3) 0.66274(19) 0.83688(16) 0.0263(7) Uani 1 1 d . B 1
H31A H 0.1909 0.7142 0.8484 0.032 Uiso 1 1 calc R B 1
H31B H 0.3151 0.6461 0.8416 0.032 Uiso 1 1 calc R B 1
C32 C -0.0374(3) 0.6156(2) 0.88366(16) 0.0289(7) Uani 1 1 d . B 1
H32A H -0.0705 0.5783 0.9137 0.035 Uiso 1 1 calc R B 1
H32B H -0.0898 0.6644 0.8960 0.035 Uiso 1 1 calc R B 1
C33 C 0.2217(4) 0.5057(2) 0.9049(2) 0.0442(10) Uani 1 1 d . B 1
H33A H 0.1559 0.4796 0.9262 0.053 Uiso 1 1 calc R B 1
H33B H 0.2405 0.4926 0.8593 0.053 Uiso 1 1 calc R B 1
C34 C 0.2962(4) 0.7310(2) 0.71699(19) 0.0395(9) Uani 1 1 d . B 1
H34A H 0.3818 0.7159 0.7346 0.059 Uiso 1 1 calc R B 1
H34B H 0.2496 0.7799 0.7298 0.059 Uiso 1 1 calc R B 1
H34C H 0.3087 0.7324 0.6692 0.059 Uiso 1 1 calc R B 1
C35 C 0.3191(3) 0.5800(2) 0.7268(2) 0.0402(9) Uani 1 1 d . B 1
H35A H 0.4060 0.5805 0.7378 0.060 Uiso 1 1 calc R B 1
H35B H 0.3219 0.5767 0.6798 0.060 Uiso 1 1 calc R B 1
H35C H 0.2930 0.5374 0.7509 0.060 Uiso 1 1 calc R B 1
C36 C -0.2464(3) 0.6051(2) 0.8191(2) 0.0425(10) Uani 1 1 d . B 1
H36A H -0.2548 0.5672 0.8549 0.064 Uiso 1 1 calc R B 1
H36B H -0.2788 0.5941 0.7801 0.064 Uiso 1 1 calc R B 1
H36C H -0.2978 0.6532 0.8319 0.064 Uiso 1 1 calc R B 1
C37 C -0.0069(4) 0.5088(2) 0.79200(18) 0.0354(8) Uani 1 1 d . B 1
H37A H 0.0886 0.4983 0.7832 0.053 Uiso 1 1 calc R B 1
H37B H -0.0440 0.4954 0.7556 0.053 Uiso 1 1 calc R B 1
H37C H -0.0295 0.4801 0.8323 0.053 Uiso 1 1 calc R B 1
C38 C 0.4945(4) 0.4925(3) 0.8848(3) 0.0699(15) Uani 1 1 d . B 1
H38A H 0.4832 0.4803 0.8416 0.105 Uiso 1 1 calc R B 1
H38B H 0.5826 0.4667 0.8966 0.105 Uiso 1 1 calc R B 1
H38C H 0.4832 0.5457 0.8839 0.105 Uiso 1 1 calc R B 1
C39 C 0.4002(6) 0.3689(3) 0.9249(4) 0.101(2) Uani 1 1 d . B 1
H39A H 0.3922 0.3687 0.8783 0.151 Uiso 1 1 calc R B 1
H39B H 0.3348 0.3464 0.9508 0.151 Uiso 1 1 calc R B 1
H39C H 0.4882 0.3408 0.9350 0.151 Uiso 1 1 calc R B 1
C40 C -0.0489(3) 0.7723(2) 0.7718(2) 0.0386(9) Uani 1 1 d . B 1
C41 C 0.0299(4) 0.7608(2) 0.6470(2) 0.0437(10) Uani 1 1 d . B 1
C42 C -0.1963(3) 0.72183(19) 0.69584(17) 0.0301(8) Uani 1 1 d . B 1
C43 C 0.0443(3) 0.6209(2) 0.65358(17) 0.0310(8) Uani 1 1 d . B 1
O5 O 0.8201(18) 0.3154(10) 0.8261(8) 0.250(9) Uiso 0.582(12) 1 d PD C 1
C44 C 0.872(2) 0.2385(10) 0.8260(9) 0.159(7) Uiso 0.582(12) 1 d PD C 1
H44A H 0.8292 0.2110 0.8622 0.190 Uiso 0.582(12) 1 calc PR C 1
H44B H 0.9677 0.2239 0.8278 0.190 Uiso 0.582(12) 1 calc PR C 1
C45 C 0.836(2) 0.2297(10) 0.7641(8) 0.148(7) Uiso 0.582(12) 1 d PD C 1
H45A H 0.7519 0.2150 0.7693 0.177 Uiso 0.582(12) 1 calc PR C 1
H45B H 0.9041 0.1915 0.7423 0.177 Uiso 0.582(12) 1 calc PR C 1
C46 C 0.822(2) 0.2998(8) 0.7267(9) 0.123(7) Uiso 0.582(12) 1 d PD C 1
H46A H 0.9090 0.3075 0.7093 0.148 Uiso 0.582(12) 1 calc PR C 1
H46B H 0.7693 0.3033 0.6897 0.148 Uiso 0.582(12) 1 calc PR C 1
C47 C 0.7577(18) 0.3521(10) 0.7711(8) 0.162(7) Uiso 0.582(12) 1 d PD C 1
H47A H 0.7765 0.4007 0.7583 0.194 Uiso 0.582(12) 1 calc PR C 1
H47B H 0.6619 0.3576 0.7772 0.194 Uiso 0.582(12) 1 calc PR C 1
O6 O 0.0367(4) -0.0067(3) 0.9069(2) 0.0931(13) Uani 1 1 d . D 1
C48 C 0.0069(5) -0.0742(4) 0.9039(4) 0.093(2) Uani 1 1 d . D 1
H48A H 0.0674 -0.1136 0.9291 0.112 Uiso 1 1 calc R D 1
H48B H 0.0196 -0.0861 0.8579 0.112 Uiso 1 1 calc R D 1
C49 C -0.1261(5) -0.0717(4) 0.9297(3) 0.0832(18) Uani 1 1 d . D 1
H49A H -0.1286 -0.1085 0.9678 0.100 Uiso 1 1 calc R D 1
H49B H -0.1766 -0.0813 0.8961 0.100 Uiso 1 1 calc R D 1
C50 C -0.1792(5) 0.0028(4) 0.9492(4) 0.102(3) Uani 1 1 d . D 1
H50A H -0.1818 0.0034 0.9971 0.123 Uiso 1 1 calc R D 1
H50B H -0.2686 0.0239 0.9356 0.123 Uiso 1 1 calc R D 1
C51 C -0.0833(7) 0.0444(4) 0.9131(4) 0.107(2) Uani 1 1 d . D 1
H51A H -0.1114 0.0658 0.8695 0.129 Uiso 1 1 calc R D 1
H51B H -0.0778 0.0847 0.9381 0.129 Uiso 1 1 calc R D 1
O5B O 0.7728(17) 0.2461(8) 0.8412(8) 0.150(6) Uiso 0.418(12) 1 d PD C 2
C44B C 0.8269(14) 0.1861(8) 0.8003(6) 0.079(5) Uiso 0.418(12) 1 d PD C 2
H44C H 0.7654 0.1544 0.8023 0.095 Uiso 0.418(12) 1 calc PR C 2
H44D H 0.9110 0.1556 0.8151 0.095 Uiso 0.418(12) 1 calc PR C 2
C45B C 0.8468(15) 0.2198(8) 0.7338(7) 0.075(4) Uiso 0.418(12) 1 d PD C 2
H45C H 0.8133 0.1950 0.7027 0.090 Uiso 0.418(12) 1 calc PR C 2
H45D H 0.9414 0.2151 0.7212 0.090 Uiso 0.418(12) 1 calc PR C 2
C46B C 0.775(2) 0.2980(10) 0.7326(12) 0.121(9) Uiso 0.418(12) 1 d PD C 2
H46C H 0.7131 0.3108 0.6985 0.146 Uiso 0.418(12) 1 calc PR C 2
H46D H 0.8370 0.3299 0.7234 0.146 Uiso 0.418(12) 1 calc PR C 2
C47B C 0.704(3) 0.3074(14) 0.7985(10) 0.156(10) Uiso 0.418(12) 1 d PD C 2
H47C H 0.7053 0.3550 0.8133 0.188 Uiso 0.418(12) 1 calc PR C 2
H47D H 0.6115 0.3059 0.7980 0.188 Uiso 0.418(12) 1 calc PR C 2

loop_
_atom_site_aniso_label
_atom_site_aniso_U_11
_atom_site_aniso_U_22
_atom_site_aniso_U_33
_atom_site_aniso_U_23
_atom_site_aniso_U_13
_atom_site_aniso_U_12
V1 0.0175(2) 0.0119(3) 0.0159(3) -0.0016(2) -0.00221(17) -0.00239(17)
V2 0.0218(2) 0.0140(3) 0.0154(3) -0.0014(2) -0.00324(18) -0.00322(18)
V3 0.0268(3) 0.0190(3) 0.0183(3) 0.0012(2) -0.0044(2) -0.0040(2)
Cl1 0.0226(3) 0.0220(4) 0.0230(4) 0.0019(3) 0.0021(3) -0.0009(3)
Cl2 0.0249(4) 0.0227(4) 0.0297(4) 0.0030(3) -0.0109(3) -0.0084(3)
Cl3 0.0433(4) 0.0152(4) 0.0185(4) -0.0034(3) -0.0053(3) -0.0051(3)
P1 0.0267(4) 0.0137(4) 0.0190(4) -0.0045(3) -0.0016(3) -0.0021(3)
P2 0.0216(4) 0.0183(4) 0.0206(4) 0.0014(3) -0.0060(3) -0.0078(3)
P3 0.0179(4) 0.0181(4) 0.0225(4) -0.0006(3) 0.0018(3) -0.0005(3)
P4 0.0322(4) 0.0217(5) 0.0249(5) 0.0029(4) -0.0098(3) -0.0122(3)
P5 0.0351(4) 0.0221(5) 0.0172(4) -0.0032(4) -0.0045(3) -0.0050(3)
P6 0.0257(4) 0.0197(5) 0.0254(5) -0.0002(4) 0.0011(3) -0.0002(3)
P7 0.0273(4) 0.0190(4) 0.0191(4) 0.0020(3) -0.0004(3) -0.0082(3)
P8 0.0249(4) 0.0244(5) 0.0193(4) -0.0010(3) -0.0017(3) -0.0084(3)
P9 0.0541(7) 0.0529(8) 0.0668(9) 0.0263(6) -0.0311(6) -0.0195(6)
Si1 0.0185(4) 0.0140(4) 0.0206(4) 0.0011(3) -0.0024(3) -0.0036(3)
Si2 0.0301(5) 0.0215(5) 0.0226(5) 0.0038(4) -0.0053(3) -0.0045(3)
Si3 0.0383(5) 0.0313(6) 0.0225(5) 0.0086(4) -0.0087(4) -0.0191(4)
O1 0.0619(19) 0.049(2) 0.096(3) -0.046(2) -0.0291(18) 0.0152(15)
O2 0.071(2) 0.108(3) 0.076(3) 0.072(2) -0.0322(18) -0.049(2)
O3 0.0324(14) 0.0454(17) 0.0453(17) -0.0020(13) -0.0151(11) -0.0055(11)
O4 0.0528(16) 0.054(2) 0.0463(18) -0.0297(16) -0.0119(13) 0.0059(14)
C1 0.0255(15) 0.0158(16) 0.0256(18) 0.0038(13) -0.0036(12) -0.0072(12)
C2 0.0399(19) 0.0217(19) 0.040(2) 0.0081(16) -0.0073(15) -0.0142(15)
C3 0.0311(18) 0.027(2) 0.041(2) 0.0091(17) -0.0078(15) 0.0007(14)
C4 0.045(2) 0.033(2) 0.0234(19) 0.0074(16) -0.0043(15) -0.0150(16)
C5 0.0264(15) 0.0124(16) 0.0274(18) -0.0010(13) -0.0027(12) -0.0038(11)
C6 0.0223(15) 0.0225(17) 0.0228(17) 0.0069(14) -0.0075(12) -0.0080(12)
C7 0.0238(15) 0.0230(18) 0.0210(17) -0.0028(14) 0.0028(12) -0.0036(12)
C8 0.064(2) 0.025(2) 0.035(2) -0.0066(17) -0.0200(18) -0.0131(17)
C9 0.040(2) 0.028(2) 0.035(2) -0.0055(17) 0.0120(15) 0.0033(15)
C10 0.0283(17) 0.040(2) 0.043(2) 0.0072(18) -0.0071(15) -0.0183(15)
C11 0.048(2) 0.028(2) 0.0261(19) -0.0043(15) -0.0143(15) -0.0137(15)
C12 0.0223(17) 0.043(2) 0.046(2) 0.0065(18) -0.0054(15) -0.0129(15)
C13 0.040(2) 0.026(2) 0.039(2) -0.0030(17) 0.0120(16) 0.0072(15)
C14 0.042(2) 0.029(2) 0.032(2) 0.0112(16) -0.0028(15) -0.0081(15)
C15 0.098(4) 0.027(2) 0.049(3) 0.009(2) 0.002(2) -0.013(2)
C16 0.061(3) 0.044(3) 0.035(2) 0.017(2) -0.0023(19) -0.010(2)
C17 0.054(3) 0.086(4) 0.074(4) 0.057(3) -0.028(2) -0.017(3)
C18 0.0382(18) 0.027(2) 0.028(2) 0.0055(15) -0.0060(14) -0.0115(14)
C19 0.0387(18) 0.034(2) 0.0215(18) 0.0017(15) -0.0100(14) -0.0082(15)
C20 0.0311(17) 0.0199(18) 0.037(2) 0.0007(15) -0.0011(14) 0.0003(13)
C21 0.077(3) 0.030(2) 0.032(2) -0.0032(18) -0.0134(19) -0.025(2)
C22 0.037(2) 0.052(3) 0.061(3) 0.011(2) -0.0199(18) -0.0199(18)
C23 0.051(2) 0.043(3) 0.026(2) -0.0042(18) 0.0113(16) 0.0000(18)
C24 0.077(3) 0.040(3) 0.033(2) -0.0080(19) -0.015(2) -0.021(2)
C25 0.052(2) 0.038(2) 0.040(2) -0.0046(19) 0.0159(18) 0.0073(18)
C26 0.0277(18) 0.037(2) 0.070(3) 0.004(2) -0.0095(17) -0.0073(15)
C27 0.061(2) 0.053(3) 0.024(2) 0.0072(19) -0.0083(17) -0.033(2)
C28 0.109(4) 0.096(4) 0.024(2) 0.010(3) 0.000(2) -0.067(4)
C29 0.082(3) 0.076(4) 0.033(2) 0.006(2) -0.021(2) -0.052(3)
C30 0.092(4) 0.078(4) 0.039(3) -0.022(3) -0.004(2) -0.024(3)
C31 0.0296(16) 0.0283(19) 0.0248(18) 0.0030(15) -0.0065(13) -0.0146(13)
C32 0.0395(18) 0.0259(19) 0.0215(18) 0.0003(15) 0.0003(13) -0.0114(14)
C33 0.044(2) 0.033(2) 0.059(3) 0.020(2) -0.0238(19) -0.0170(17)
C34 0.048(2) 0.047(3) 0.030(2) 0.0071(18) -0.0033(16) -0.0282(18)
C35 0.0340(19) 0.041(2) 0.040(2) -0.0103(19) 0.0022(15) 0.0015(16)
C36 0.0301(19) 0.058(3) 0.039(2) 0.000(2) 0.0008(15) -0.0156(17)
C37 0.048(2) 0.027(2) 0.031(2) -0.0009(16) -0.0031(16) -0.0103(16)
C38 0.041(2) 0.070(4) 0.092(4) 0.020(3) -0.023(2) -0.008(2)
C39 0.082(4) 0.049(4) 0.169(7) 0.031(4) -0.059(4) -0.010(3)
C40 0.0333(19) 0.030(2) 0.049(3) -0.0065(19) -0.0150(16) 0.0039(15)
C41 0.040(2) 0.046(3) 0.044(2) 0.018(2) -0.0174(17) -0.0127(17)
C42 0.042(2) 0.0241(19) 0.0233(18) -0.0031(15) -0.0036(14) -0.0066(14)
C43 0.0332(18) 0.033(2) 0.0270(19) 0.0002(16) -0.0110(14) -0.0053(14)
O6 0.090(3) 0.091(3) 0.103(3) -0.022(3) 0.022(2) -0.040(3)
C48 0.071(4) 0.073(4) 0.147(7) -0.025(4) 0.013(4) -0.045(3)
C49 0.071(3) 0.100(5) 0.085(4) -0.034(4) 0.013(3) -0.030(3)
C50 0.056(3) 0.139(7) 0.110(6) -0.065(5) -0.005(3) 0.000(4)
C51 0.116(6) 0.074(5) 0.116(6) 0.001(4) -0.005(5) -0.004(4)

loop_
_atom_type_symbol
_atom_type_description
_atom_type_scat_dispersion_real
_atom_type_scat_dispersion_imag
_atom_type_scat_source
C C 0.0033 0.0016 'International Tables Vol C Tables 4.2.6.8 and 6.1.1.4'
H H 0.0000 0.0000 'International Tables Vol C Tables 4.2.6.8 and 6.1.1.4'
O O 0.0106 0.0060 'International Tables Vol C Tables 4.2.6.8 and 6.1.1.4'
Si Si 0.0817 0.0704 'International Tables Vol C Tables 4.2.6.8 and 6.1.1.4'
P P 0.1023 0.0942 'International Tables Vol C Tables 4.2.6.8 and 6.1.1.4'
V V 0.3005 0.5294 'International Tables Vol C Tables 4.2.6.8 and 6.1.1.4'
Cl Cl 0.1484 0.1585 'International Tables Vol C Tables 4.2.6.8 and 6.1.1.4'

loop_
_geom_angle_atom_site_label_1
_geom_angle_atom_site_label_2
_geom_angle_atom_site_label_3
_geom_angle
_geom_angle_site_symmetry_1
_geom_angle_site_symmetry_3
_geom_angle_publ_flag
Cl3 V1 Cl1 87.82(3) . . ?
Cl3 V1 Cl2 87.06(3) . . ?
Cl1 V1 Cl2 86.97(3) . . ?
Cl3 V1 P1 176.72(3) . . ?
Cl1 V1 P1 89.29(3) . . ?
Cl2 V1 P1 94.35(3) . . ?
Cl3 V1 P2 90.63(3) . . ?
Cl1 V1 P2 94.55(3) . . ?
Cl2 V1 P2 177.19(3) . . ?
P1 V1 P2 88.03(3) . . ?
Cl3 V1 P3 93.82(3) . . ?
Cl1 V1 P3 177.03(3) . . ?
Cl2 V1 P3 90.65(3) . . ?
P1 V1 P3 89.13(3) . . ?
P2 V1 P3 87.91(3) . . ?
Cl3 V1 V2 52.74(2) . . ?
Cl1 V1 V2 52.93(2) . . ?
Cl2 V1 V2 52.84(2) . . ?
P1 V1 V2 126.17(3) . . ?
P2 V1 V2 126.55(3) . . ?
P3 V1 V2 126.53(3) . . ?
Cl3 V2 Cl2 87.34(3) . . ?
Cl3 V2 Cl1 87.94(3) . . ?
Cl2 V2 Cl1 87.22(3) . . ?
Cl3 V2 P4 89.40(3) . . ?
Cl2 V2 P4 176.65(4) . . ?
Cl1 V2 P4 93.41(3) . . ?
Cl3 V2 P5 177.13(3) . . ?
Cl2 V2 P5 94.20(3) . . ?
Cl1 V2 P5 89.70(3) . . ?
P4 V2 P5 89.09(3) . . ?
Cl3 V2 P6 93.63(3) . . ?
Cl2 V2 P6 91.56(3) . . ?
Cl1 V2 P6 177.96(4) . . ?
P4 V2 P6 87.90(3) . . ?
P5 V2 P6 88.75(3) . . ?
Cl3 V2 V1 52.84(2) . . ?
Cl2 V2 V1 53.13(2) . . ?
Cl1 V2 V1 53.00(2) . . ?
P4 V2 V1 124.99(3) . . ?
P5 V2 V1 126.53(3) . . ?
P6 V2 V1 127.24(3) . . ?
C41 V3 C42 91.98(15) . . ?
C41 V3 C40 87.37(19) . . ?
C42 V3 C40 91.53(14) . . ?
C41 V3 C43 85.60(18) . . ?
C42 V3 C43 96.22(14) . . ?
C40 V3 C43 169.70(16) . . ?
C41 V3 P7 90.26(11) . . ?
C42 V3 P7 174.68(11) . . ?
C40 V3 P7 83.76(10) . . ?
C43 V3 P7 88.75(10) . . ?
C41 V3 P8 178.27(15) . . ?
C42 V3 P8 88.58(11) . . ?
C40 V3 P8 94.25(13) . . ?
C43 V3 P8 92.71(11) . . ?
P7 V3 P8 89.32(3) . . ?
V2 Cl1 V1 74.07(3) . . ?
V2 Cl2 V1 74.03(3) . . ?
V2 Cl3 V1 74.42(3) . . ?
C9 P1 C8 101.34(19) . . ?
C9 P1 C5 102.53(16) . . ?
C8 P1 C5 103.88(17) . . ?
C9 P1 V1 114.48(13) . . ?
C8 P1 V1 116.47(13) . . ?
C5 P1 V1 116.10(10) . . ?
C11 P2 C10 101.11(17) . . ?
C11 P2 C6 103.23(16) . . ?
C10 P2 C6 103.27(15) . . ?
C11 P2 V1 112.66(11) . . ?
C10 P2 V1 117.67(12) . . ?
C6 P2 V1 116.78(10) . . ?
C13 P3 C12 101.50(18) . . ?
C13 P3 C7 104.00(16) . . ?
C12 P3 C7 102.40(16) . . ?
C13 P3 V1 115.13(13) . . ?
C12 P3 V1 114.91(13) . . ?
C7 P3 V1 116.89(10) . . ?
C22 P4 C21 101.0(2) . . ?
C22 P4 C18 103.82(18) . . ?
C21 P4 C18 102.57(18) . . ?
C22 P4 V2 117.25(14) . . ?
C21 P4 V2 113.83(14) . . ?
C18 P4 V2 116.23(11) . . ?
C24 P5 C23 101.4(2) . . ?
C24 P5 C19 104.12(18) . . ?
C23 P5 C19 102.20(18) . . ?
C24 P5 V2 115.86(14) . . ?
C23 P5 V2 114.80(14) . . ?
C19 P5 V2 116.43(12) . . ?
C25 P6 C26 100.9(2) . . ?
C25 P6 C20 103.52(18) . . ?
C26 P6 C20 102.98(18) . . ?
C25 P6 V2 117.30(14) . . ?
C26 P6 V2 113.97(13) . . ?
C20 P6 V2 116.07(11) . . ?
C34 P7 C35 98.85(19) . . ?
C34 P7 C31 98.59(16) . . ?
C35 P7 C31 101.94(17) . . ?
C34 P7 V3 114.74(13) . . ?
C35 P7 V3 120.01(13) . . ?
C31 P7 V3 118.88(11) . . ?
C37 P8 C32 103.42(17) . . ?
C37 P8 C36 97.58(19) . . ?
C32 P8 C36 98.91(17) . . ?
C37 P8 V3 118.63(12) . . ?
C32 P8 V3 116.49(12) . . ?
C36 P8 V3 118.32(14) . . ?
C38 P9 C39 98.8(3) . . ?
C38 P9 C33 101.1(2) . . ?
C39 P9 C33 98.9(2) . . ?
C6 Si1 C7 108.67(15) . . ?
C6 Si1 C5 110.28(14) . . ?
C7 Si1 C5 108.87(14) . . ?
C6 Si1 C1 110.89(13) . . ?
C7 Si1 C1 109.90(14) . . ?
C5 Si1 C1 108.22(14) . . ?
C20 Si2 C18 110.25(16) . . ?
C20 Si2 C19 108.55(16) . . ?
C18 Si2 C19 109.04(16) . . ?
C20 Si2 C14 109.77(16) . . ?
C18 Si2 C14 108.73(16) . . ?
C19 Si2 C14 110.50(17) . . ?
C31 Si3 C33 112.97(18) . . ?
C31 Si3 C32 111.07(15) . . ?
C33 Si3 C32 106.83(16) . . ?
C31 Si3 C27 107.15(16) . . ?
C33 Si3 C27 111.34(19) . . ?
C32 Si3 C27 107.39(17) . . ?
C3 C1 C2 108.4(3) . . ?
C3 C1 C4 109.5(3) . . ?
C2 C1 C4 108.9(3) . . ?
C3 C1 Si1 110.3(2) . . ?
C2 C1 Si1 109.7(2) . . ?
C4 C1 Si1 110.2(2) . . ?
P1 C5 Si1 114.80(16) . . ?
P2 C6 Si1 114.97(15) . . ?
P3 C7 Si1 114.11(16) . . ?
C17 C14 C16 108.3(4) . . ?
C17 C14 C15 110.8(4) . . ?
C16 C14 C15 107.5(3) . . ?
C17 C14 Si2 110.4(3) . . ?
C16 C14 Si2 111.2(3) . . ?
C15 C14 Si2 108.5(3) . . ?
P4 C18 Si2 114.28(18) . . ?
P5 C19 Si2 114.47(17) . . ?
P6 C20 Si2 115.73(18) . . ?
C30 C27 C28 108.7(4) . . ?
C30 C27 C29 107.8(4) . . ?
C28 C27 C29 108.5(4) . . ?
C30 C27 Si3 110.6(3) . . ?
C28 C27 Si3 110.5(3) . . ?
C29 C27 Si3 110.7(3) . . ?
P7 C31 Si3 121.31(17) . . ?
P8 C32 Si3 119.75(18) . . ?
P9 C33 Si3 124.0(2) . . ?
O1 C40 V3 175.9(4) . . ?
O2 C41 V3 179.2(4) . . ?
O3 C42 V3 177.8(3) . . ?
O4 C43 V3 175.5(3) . . ?
C47 O5 C44 116.8(15) . . ?
O5 C44 C45 98.5(15) . . ?
C44 C45 C46 106.3(16) . . ?
C47 C46 C45 105.0(15) . . ?
O5 C47 C46 97.0(14) . . ?
C51 O6 C48 105.4(5) . . ?
O6 C48 C49 111.1(5) . . ?
C48 C49 C50 104.8(5) . . ?
C49 C50 C51 103.3(5) . . ?
O6 C51 C50 105.9(5) . . ?
C44B O5B C47B 105.9(15) . . ?
O5B C44B C45B 106.4(13) . . ?
C44B C45B C46B 107.6(14) . . ?
C45B C46B C47B 105.7(17) . . ?
O5B C47B C46B 105.5(17) . . ?

loop_
_geom_bond_atom_site_label_1
_geom_bond_atom_site_label_2
_geom_bond_distance
_geom_bond_site_symmetry_2
_geom_bond_publ_flag
V1 Cl3 2.4559(9) . ?
V1 Cl1 2.4655(9) . ?
V1 Cl2 2.4700(8) . ?
V1 P1 2.4804(9) . ?
V1 P2 2.5038(9) . ?
V1 P3 2.5070(9) . ?
V1 V2 2.9686(7) . ?
V2 Cl3 2.4528(9) . ?
V2 Cl2 2.4608(9) . ?
V2 Cl1 2.4633(9) . ?
V2 P4 2.4898(10) . ?
V2 P5 2.5022(10) . ?
V2 P6 2.5026(9) . ?
V3 C41 1.889(4) . ?
V3 C42 1.920(3) . ?
V3 C40 1.925(4) . ?
V3 C43 1.937(4) . ?
V3 P7 2.3974(9) . ?
V3 P8 2.4147(10) . ?
P1 C9 1.817(3) . ?
P1 C8 1.824(3) . ?
P1 C5 1.834(3) . ?
P2 C11 1.813(3) . ?
P2 C10 1.822(3) . ?
P2 C6 1.834(3) . ?
P3 C13 1.820(3) . ?
P3 C12 1.831(3) . ?
P3 C7 1.843(3) . ?
P4 C22 1.815(4) . ?
P4 C21 1.834(4) . ?
P4 C18 1.840(3) . ?
P5 C24 1.818(4) . ?
P5 C23 1.825(4) . ?
P5 C19 1.841(4) . ?
P6 C25 1.810(4) . ?
P6 C26 1.831(4) . ?
P6 C20 1.836(4) . ?
P7 C34 1.836(4) . ?
P7 C35 1.836(4) . ?
P7 C31 1.842(3) . ?
P8 C37 1.822(4) . ?
P8 C32 1.832(3) . ?
P8 C36 1.837(3) . ?
P9 C38 1.819(5) . ?
P9 C39 1.841(6) . ?
P9 C33 1.842(4) . ?
Si1 C6 1.878(3) . ?
Si1 C7 1.884(3) . ?
Si1 C5 1.891(3) . ?
Si1 C1 1.897(3) . ?
Si2 C20 1.874(3) . ?
Si2 C18 1.883(3) . ?
Si2 C19 1.890(4) . ?
Si2 C14 1.900(4) . ?
Si3 C31 1.874(3) . ?
Si3 C33 1.879(4) . ?
Si3 C32 1.892(3) . ?
Si3 C27 1.910(4) . ?
O1 C40 1.165(5) . ?
O2 C41 1.187(5) . ?
O3 C42 1.173(4) . ?
O4 C43 1.165(4) . ?
C1 C3 1.532(4) . ?
C1 C2 1.533(4) . ?
C1 C4 1.539(5) . ?
C14 C17 1.519(5) . ?
C14 C16 1.524(5) . ?
C14 C15 1.553(6) . ?
C27 C30 1.517(7) . ?
C27 C28 1.521(6) . ?
C27 C29 1.541(5) . ?
O5 C47 1.403(11) . ?
O5 C44 1.414(11) . ?
C44 C45 1.420(11) . ?
C45 C46 1.435(11) . ?
C46 C47 1.416(11) . ?
O6 C51 1.387(7) . ?
O6 C48 1.405(6) . ?
C48 C49 1.440(7) . ?
C49 C50 1.459(8) . ?
C50 C51 1.521(9) . ?
O5B C44B 1.451(12) . ?
O5B C47B 1.460(12) . ?
C44B C45B 1.462(12) . ?
C45B C46B 1.476(12) . ?
C46B C47B 1.485(12) . ?

loop_
_geom_torsion_atom_site_label_1
_geom_torsion_atom_site_label_2
_geom_torsion_atom_site_label_3
_geom_torsion_atom_site_label_4
_geom_torsion
_geom_torsion_site_symmetry_1
_geom_torsion_site_symmetry_2
_geom_torsion_site_symmetry_3
_geom_torsion_site_symmetry_4
_geom_torsion_publ_flag
Cl1 V1 V2 Cl3 120.99(4) . . . . ?
Cl2 V1 V2 Cl3 -119.72(4) . . . . ?
P1 V1 V2 Cl3 176.14(4) . . . . ?
P2 V1 V2 Cl3 56.86(4) . . . . ?
P3 V1 V2 Cl3 -62.66(4) . . . . ?
Cl3 V1 V2 Cl2 119.72(4) . . . . ?
Cl1 V1 V2 Cl2 -119.29(4) . . . . ?
P1 V1 V2 Cl2 -64.15(4) . . . . ?
P2 V1 V2 Cl2 176.58(4) . . . . ?
P3 V1 V2 Cl2 57.06(4) . . . . ?
Cl3 V1 V2 Cl1 -120.99(4) . . . . ?
Cl2 V1 V2 Cl1 119.29(4) . . . . ?
P1 V1 V2 Cl1 55.15(4) . . . . ?
P2 V1 V2 Cl1 -64.13(4) . . . . ?
P3 V1 V2 Cl1 176.35(4) . . . . ?
Cl3 V1 V2 P4 -56.87(4) . . . . ?
Cl1 V1 V2 P4 64.12(4) . . . . ?
Cl2 V1 V2 P4 -176.58(4) . . . . ?
P1 V1 V2 P4 119.27(4) . . . . ?
P2 V1 V2 P4 -0.01(5) . . . . ?
P3 V1 V2 P4 -119.53(4) . . . . ?
Cl3 V1 V2 P5 -176.50(4) . . . . ?
Cl1 V1 V2 P5 -55.51(4) . . . . ?
Cl2 V1 V2 P5 63.78(4) . . . . ?
P1 V1 V2 P5 -0.36(5) . . . . ?
P2 V1 V2 P5 -119.64(4) . . . . ?
P3 V1 V2 P5 120.84(4) . . . . ?
Cl3 V1 V2 P6 61.55(4) . . . . ?
Cl1 V1 V2 P6 -177.46(4) . . . . ?
Cl2 V1 V2 P6 -58.17(4) . . . . ?
P1 V1 V2 P6 -122.31(4) . . . . ?
P2 V1 V2 P6 118.41(4) . . . . ?
P3 V1 V2 P6 -1.11(5) . . . . ?
Cl3 V2 Cl1 V1 -43.13(3) . . . . ?
Cl2 V2 Cl1 V1 44.30(3) . . . . ?
P4 V2 Cl1 V1 -132.41(3) . . . . ?
P5 V2 Cl1 V1 138.52(3) . . . . ?
P6 V2 Cl1 V1 97.6(10) . . . . ?
Cl3 V1 Cl1 V2 43.06(3) . . . . ?
Cl2 V1 Cl1 V2 -44.11(3) . . . . ?
P1 V1 Cl1 V2 -138.51(3) . . . . ?
P2 V1 Cl1 V2 133.52(3) . . . . ?
P3 V1 Cl1 V2 -80.7(7) . . . . ?
Cl3 V2 Cl2 V1 43.86(3) . . . . ?
Cl1 V2 Cl2 V1 -44.21(3) . . . . ?
P4 V2 Cl2 V1 56.8(6) . . . . ?
P5 V2 Cl2 V1 -133.71(3) . . . . ?
P6 V2 Cl2 V1 137.42(3) . . . . ?
Cl3 V1 Cl2 V2 -43.80(3) . . . . ?
Cl1 V1 Cl2 V2 44.18(3) . . . . ?
P1 V1 Cl2 V2 133.23(3) . . . . ?
P2 V1 Cl2 V2 -78.5(7) . . . . ?
P3 V1 Cl2 V2 -137.59(3) . . . . ?
Cl2 V2 Cl3 V1 -44.07(3) . . . . ?
Cl1 V2 Cl3 V1 43.24(3) . . . . ?
P4 V2 Cl3 V1 136.68(3) . . . . ?
P5 V2 Cl3 V1 78.3(7) . . . . ?
P6 V2 Cl3 V1 -135.46(3) . . . . ?
Cl1 V1 Cl3 V2 -43.20(3) . . . . ?
Cl2 V1 Cl3 V2 43.87(3) . . . . ?
P1 V1 Cl3 V2 -71.8(6) . . . . ?
P2 V1 Cl3 V2 -137.73(3) . . . . ?
P3 V1 Cl3 V2 134.33(3) . . . . ?
Cl3 V1 P1 C9 -7.0(6) . . . . ?
Cl1 V1 P1 C9 -35.62(15) . . . . ?
Cl2 V1 P1 C9 -122.52(15) . . . . ?
P2 V1 P1 C9 58.95(15) . . . . ?
P3 V1 P1 C9 146.89(15) . . . . ?
V2 V1 P1 C9 -76.53(15) . . . . ?
Cl3 V1 P1 C8 110.9(6) . . . . ?
Cl1 V1 P1 C8 82.28(16) . . . . ?
Cl2 V1 P1 C8 -4.62(16) . . . . ?
P2 V1 P1 C8 176.86(16) . . . . ?
P3 V1 P1 C8 -95.20(16) . . . . ?
V2 V1 P1 C8 41.37(16) . . . . ?
Cl3 V1 P1 C5 -126.3(6) . . . . ?
Cl1 V1 P1 C5 -154.87(11) . . . . ?
Cl2 V1 P1 C5 118.23(11) . . . . ?
P2 V1 P1 C5 -60.30(11) . . . . ?
P3 V1 P1 C5 27.64(11) . . . . ?
V2 V1 P1 C5 164.22(11) . . . . ?
Cl3 V1 P2 C11 -32.33(14) . . . . ?
Cl1 V1 P2 C11 -120.19(13) . . . . ?
Cl2 V1 P2 C11 2.3(8) . . . . ?
P1 V1 P2 C11 150.67(13) . . . . ?
P3 V1 P2 C11 61.48(14) . . . . ?
V2 V1 P2 C11 -74.12(14) . . . . ?
Cl3 V1 P2 C10 84.72(15) . . . . ?
Cl1 V1 P2 C10 -3.14(15) . . . . ?
Cl2 V1 P2 C10 119.4(7) . . . . ?
P1 V1 P2 C10 -92.28(15) . . . . ?
P3 V1 P2 C10 178.53(15) . . . . ?
V2 V1 P2 C10 42.93(15) . . . . ?
Cl3 V1 P2 C6 -151.57(12) . . . . ?
Cl1 V1 P2 C6 120.56(12) . . . . ?
Cl2 V1 P2 C6 -116.9(7) . . . . ?
P1 V1 P2 C6 31.43(12) . . . . ?
P3 V1 P2 C6 -57.77(12) . . . . ?
V2 V1 P2 C6 166.64(12) . . . . ?
Cl3 V1 P3 C13 -1.58(15) . . . . ?
Cl1 V1 P3 C13 122.0(7) . . . . ?
Cl2 V1 P3 C13 85.52(15) . . . . ?
P1 V1 P3 C13 179.86(15) . . . . ?
P2 V1 P3 C13 -92.07(15) . . . . ?
V2 V1 P3 C13 43.54(15) . . . . ?
Cl3 V1 P3 C12 -119.01(14) . . . . ?
Cl1 V1 P3 C12 4.6(7) . . . . ?
Cl2 V1 P3 C12 -31.90(14) . . . . ?
P1 V1 P3 C12 62.44(14) . . . . ?
P2 V1 P3 C12 150.50(14) . . . . ?
V2 V1 P3 C12 -73.88(14) . . . . ?
Cl3 V1 P3 C7 120.93(12) . . . . ?
Cl1 V1 P3 C7 -115.5(7) . . . . ?
Cl2 V1 P3 C7 -151.97(12) . . . . ?
P1 V1 P3 C7 -57.63(12) . . . . ?
P2 V1 P3 C7 30.44(12) . . . . ?
V2 V1 P3 C7 166.05(12) . . . . ?
Cl3 V2 P4 C22 -81.99(17) . . . . ?
Cl2 V2 P4 C22 -94.9(6) . . . . ?
Cl1 V2 P4 C22 5.92(17) . . . . ?
P5 V2 P4 C22 95.57(17) . . . . ?
P6 V2 P4 C22 -175.65(17) . . . . ?
V1 V2 P4 C22 -40.12(18) . . . . ?
Cl3 V2 P4 C21 35.53(15) . . . . ?
Cl2 V2 P4 C21 22.6(6) . . . . ?
Cl1 V2 P4 C21 123.43(15) . . . . ?
P5 V2 P4 C21 -146.92(15) . . . . ?
P6 V2 P4 C21 -58.13(15) . . . . ?
V1 V2 P4 C21 77.39(15) . . . . ?
Cl3 V2 P4 C18 154.41(13) . . . . ?
Cl2 V2 P4 C18 141.5(6) . . . . ?
Cl1 V2 P4 C18 -117.69(13) . . . . ?
P5 V2 P4 C18 -28.04(14) . . . . ?
P6 V2 P4 C18 60.75(14) . . . . ?
V1 V2 P4 C18 -163.73(13) . . . . ?
Cl3 V2 P5 C24 -120.8(7) . . . . ?
Cl2 V2 P5 C24 1.40(17) . . . . ?
Cl1 V2 P5 C24 -85.79(17) . . . . ?
P4 V2 P5 C24 -179.21(17) . . . . ?
P6 V2 P5 C24 92.87(17) . . . . ?
V1 V2 P5 C24 -44.62(17) . . . . ?
Cl3 V2 P5 C23 -3.1(8) . . . . ?
Cl2 V2 P5 C23 119.13(16) . . . . ?
Cl1 V2 P5 C23 31.94(16) . . . . ?
P4 V2 P5 C23 -61.48(16) . . . . ?
P6 V2 P5 C23 -149.39(16) . . . . ?
V1 V2 P5 C23 73.11(16) . . . . ?
Cl3 V2 P5 C19 116.2(7) . . . . ?
Cl2 V2 P5 C19 -121.55(13) . . . . ?
Cl1 V2 P5 C19 151.26(13) . . . . ?
P4 V2 P5 C19 57.84(13) . . . . ?
P6 V2 P5 C19 -30.07(13) . . . . ?
V1 V2 P5 C19 -167.57(13) . . . . ?
Cl3 V2 P6 C25 1.86(18) . . . . ?
Cl2 V2 P6 C25 -85.57(18) . . . . ?
Cl1 V2 P6 C25 -138.9(10) . . . . ?
P4 V2 P6 C25 91.12(18) . . . . ?
P5 V2 P6 C25 -179.74(17) . . . . ?
V1 V2 P6 C25 -42.74(18) . . . . ?
Cl3 V2 P6 C26 119.38(16) . . . . ?
Cl2 V2 P6 C26 31.95(16) . . . . ?
Cl1 V2 P6 C26 -21.3(11) . . . . ?
P4 V2 P6 C26 -151.35(16) . . . . ?
P5 V2 P6 C26 -62.22(16) . . . . ?
V1 V2 P6 C26 74.78(17) . . . . ?
Cl3 V2 P6 C20 -121.20(14) . . . . ?
Cl2 V2 P6 C20 151.37(14) . . . . ?
Cl1 V2 P6 C20 98.1(11) . . . . ?
P4 V2 P6 C20 -31.93(14) . . . . ?
P5 V2 P6 C20 57.21(14) . . . . ?
V1 V2 P6 C20 -165.79(13) . . . . ?
C41 V3 P7 C34 16.9(2) . . . . ?
C42 V3 P7 C34 -98.0(12) . . . . ?
C40 V3 P7 C34 -70.4(2) . . . . ?
C43 V3 P7 C34 102.53(18) . . . . ?
P8 V3 P7 C34 -164.74(15) . . . . ?
C41 V3 P7 C35 -100.6(2) . . . . ?
C42 V3 P7 C35 144.5(12) . . . . ?
C40 V3 P7 C35 172.1(2) . . . . ?
C43 V3 P7 C35 -14.98(19) . . . . ?
P8 V3 P7 C35 77.75(16) . . . . ?
C41 V3 P7 C31 133.17(19) . . . . ?
C42 V3 P7 C31 18.2(12) . . . . ?
C40 V3 P7 C31 45.85(18) . . . . ?
C43 V3 P7 C31 -141.23(17) . . . . ?
P8 V3 P7 C31 -48.51(13) . . . . ?
C41 V3 P8 C37 3(4) . . . . ?
C42 V3 P8 C37 112.23(17) . . . . ?
C40 V3 P8 C37 -156.34(17) . . . . ?
C43 V3 P8 C37 16.07(17) . . . . ?
P7 V3 P8 C37 -72.65(14) . . . . ?
C41 V3 P8 C32 128(4) . . . . ?
C42 V3 P8 C32 -123.20(16) . . . . ?
C40 V3 P8 C32 -31.77(16) . . . . ?
C43 V3 P8 C32 140.64(16) . . . . ?
P7 V3 P8 C32 51.92(13) . . . . ?
C41 V3 P8 C36 -114(4) . . . . ?
C42 V3 P8 C36 -5.47(19) . . . . ?
C40 V3 P8 C36 85.95(19) . . . . ?
C43 V3 P8 C36 -101.64(18) . . . . ?
P7 V3 P8 C36 169.64(16) . . . . ?
C6 Si1 C1 C3 53.7(3) . . . . ?
C7 Si1 C1 C3 173.8(2) . . . . ?
C5 Si1 C1 C3 -67.4(2) . . . . ?
C6 Si1 C1 C2 172.9(2) . . . . ?
C7 Si1 C1 C2 -66.9(3) . . . . ?
C5 Si1 C1 C2 51.8(3) . . . . ?
C6 Si1 C1 C4 -67.3(2) . . . . ?
C7 Si1 C1 C4 52.9(2) . . . . ?
C5 Si1 C1 C4 171.7(2) . . . . ?
C9 P1 C5 Si1 -95.9(2) . . . . ?
C8 P1 C5 Si1 158.89(18) . . . . ?
V1 P1 C5 Si1 29.67(19) . . . . ?
C6 Si1 C5 P1 41.3(2) . . . . ?
C7 Si1 C5 P1 -77.88(19) . . . . ?
C1 Si1 C5 P1 162.70(15) . . . . ?
C11 P2 C6 Si1 -99.2(2) . . . . ?
C10 P2 C6 Si1 155.77(19) . . . . ?
V1 P2 C6 Si1 25.0(2) . . . . ?
C7 Si1 C6 P2 46.1(2) . . . . ?
C5 Si1 C6 P2 -73.2(2) . . . . ?
C1 Si1 C6 P2 166.99(17) . . . . ?
C13 P3 C7 Si1 154.27(19) . . . . ?
C12 P3 C7 Si1 -100.4(2) . . . . ?
V1 P3 C7 Si1 26.2(2) . . . . ?
C6 Si1 C7 P3 -76.4(2) . . . . ?
C5 Si1 C7 P3 43.8(2) . . . . ?
C1 Si1 C7 P3 162.13(16) . . . . ?
C20 Si2 C14 C17 60.3(4) . . . . ?
C18 Si2 C14 C17 -179.0(3) . . . . ?
C19 Si2 C14 C17 -59.4(4) . . . . ?
C20 Si2 C14 C16 -179.4(3) . . . . ?
C18 Si2 C14 C16 -58.8(3) . . . . ?
C19 Si2 C14 C16 60.9(3) . . . . ?
C20 Si2 C14 C15 -61.4(3) . . . . ?
C18 Si2 C14 C15 59.3(3) . . . . ?
C19 Si2 C14 C15 178.9(3) . . . . ?
C22 P4 C18 Si2 -159.7(2) . . . . ?
C21 P4 C18 Si2 95.4(2) . . . . ?
V2 P4 C18 Si2 -29.4(2) . . . . ?
C20 Si2 C18 P4 -41.5(2) . . . . ?
C19 Si2 C18 P4 77.6(2) . . . . ?
C14 Si2 C18 P4 -161.9(2) . . . . ?
C24 P5 C19 Si2 -155.5(2) . . . . ?
C23 P5 C19 Si2 99.3(2) . . . . ?
V2 P5 C19 Si2 -26.7(2) . . . . ?
C20 Si2 C19 P5 76.3(2) . . . . ?
C18 Si2 C19 P5 -43.8(2) . . . . ?
C14 Si2 C19 P5 -163.29(18) . . . . ?
C25 P6 C20 Si2 -154.5(2) . . . . ?
C26 P6 C20 Si2 100.7(2) . . . . ?
V2 P6 C20 Si2 -24.5(2) . . . . ?
C18 Si2 C20 P6 73.7(2) . . . . ?
C19 Si2 C20 P6 -45.7(2) . . . . ?
C14 Si2 C20 P6 -166.55(19) . . . . ?
C31 Si3 C27 C30 69.5(3) . . . . ?
C33 Si3 C27 C30 -166.5(3) . . . . ?
C32 Si3 C27 C30 -49.9(3) . . . . ?
C31 Si3 C27 C28 -170.1(3) . . . . ?
C33 Si3 C27 C28 -46.1(4) . . . . ?
C32 Si3 C27 C28 70.5(4) . . . . ?
C31 Si3 C27 C29 -49.9(3) . . . . ?
C33 Si3 C27 C29 74.1(3) . . . . ?
C32 Si3 C27 C29 -169.3(3) . . . . ?
C34 P7 C31 Si3 177.5(2) . . . . ?
C35 P7 C31 Si3 -81.5(2) . . . . ?
V3 P7 C31 Si3 53.0(2) . . . . ?
C33 Si3 C31 P7 77.2(2) . . . . ?
C32 Si3 C31 P7 -42.8(3) . . . . ?
C27 Si3 C31 P7 -159.9(2) . . . . ?
C37 P8 C32 Si3 71.2(2) . . . . ?
C36 P8 C32 Si3 171.2(2) . . . . ?
V3 P8 C32 Si3 -60.8(2) . . . . ?
C31 Si3 C32 P8 47.3(3) . . . . ?
C33 Si3 C32 P8 -76.3(3) . . . . ?
C27 Si3 C32 P8 164.2(2) . . . . ?
C38 P9 C33 Si3 -75.6(3) . . . . ?
C39 P9 C33 Si3 -176.5(3) . . . . ?
C31 Si3 C33 P9 77.6(3) . . . . ?
C32 Si3 C33 P9 -159.9(3) . . . . ?
C27 Si3 C33 P9 -43.0(3) . . . . ?
C41 V3 C40 O1 -27(5) . . . . ?
C42 V3 C40 O1 -119(5) . . . . ?
C43 V3 C40 O1 20(5) . . . . ?
P7 V3 C40 O1 63(5) . . . . ?
P8 V3 C40 O1 152(5) . . . . ?
C42 V3 C41 O2 -150(30) . . . . ?
C40 V3 C41 O2 118(30) . . . . ?
C43 V3 C41 O2 -54(30) . . . . ?
P7 V3 C41 O2 35(30) . . . . ?
P8 V3 C41 O2 -41(33) . . . . ?
C41 V3 C42 O3 -102(9) . . . . ?
C40 V3 C42 O3 -15(9) . . . . ?
C43 V3 C42 O3 172(9) . . . . ?
P7 V3 C42 O3 13(10) . . . . ?
P8 V3 C42 O3 80(9) . . . . ?
C41 V3 C43 O4 27(4) . . . . ?
C42 V3 C43 O4 119(4) . . . . ?
C40 V3 C43 O4 -20(4) . . . . ?
P7 V3 C43 O4 -63(4) . . . . ?
P8 V3 C43 O4 -152(4) . . . . ?
C47 O5 C44 C45 0(3) . . . . ?
O5 C44 C45 C46 24(2) . . . . ?
C44 C45 C46 C47 -41(2) . . . . ?
C44 O5 C47 C46 -24(2) . . . . ?
C45 C46 C47 O5 37(2) . . . . ?
C51 O6 C48 C49 -19.6(8) . . . . ?
O6 C48 C49 C50 0.3(8) . . . . ?
C48 C49 C50 C51 17.2(8) . . . . ?
C48 O6 C51 C50 29.9(7) . . . . ?
C49 C50 C51 O6 -29.7(7) . . . . ?
C47B O5B C44B C45B 27.3(19) . . . . ?
O5B C44B C45B C46B -13.7(19) . . . . ?
C44B C45B C46B C47B -5(2) . . . . ?
C44B O5B C47B C46B -30(2) . . . . ?
C45B C46B C47B O5B 21(3) . . . . ?
